data_4310610
loop_
_publ_author_name
'Miao Du'
'Ya-Mei Guo'
'Shen-Tan Chen'
'Xian-He Bu'
'Stuart R. Batten'
'Joan Ribas'
'Susumu Kitagawa'

_publ_contact_author
;
  Xian-He Bu
  Department of Chemistry, Nankai University, Tianjin 300071,China
;
_publ_contact_author_email buxh@nankai.edu.cn
_publ_section_title
;
 Preparation of Acentric Porous Coordination Frameworks from an
 Interpenetrated Diamondoid Array through Anion-Exchange Procedures:
 Crystal Structures and Properties
;
_journal_name_full 'Inorganic Chemistry'
_journal_page_first 1287
_journal_page_last 1293
_journal_paper_doi 10.1021/ic0351242
_journal_volume 43
_journal_year 2004
_chemical_formula_sum 'C12 H14 Cu N4 O8 S'
_chemical_formula_weight 437.87
_chemical_name_systematic
; 
 ? 
;
_space_group_IT_number 19
_symmetry_cell_setting orthorhombic
_symmetry_space_group_name_Hall 'P 2ac 2ab'
_symmetry_space_group_name_H-M 'P 21 21 21'
_atom_sites_solution_hydrogens geom
_atom_sites_solution_primary direct
_atom_sites_solution_secondary difmap
_audit_creation_method SHELXL-97
_cell_angle_alpha 90.00
_cell_angle_beta 90.00
_cell_angle_gamma 90.00
_cell_formula_units_Z 4
_cell_length_a 5.5102(19)
_cell_length_b 10.576(4)
_cell_length_c 28.344(10)
_cell_measurement_temperature 293(2)
_cell_volume 1651.8(10)
_computing_cell_refinement 'Bruker SMART'
_computing_data_collection 'Bruker SMART'
_computing_data_reduction 'Bruker SHELXTL'
_computing_molecular_graphics 'Bruker SHELXTL'
_computing_publication_material 'Bruker SHELXTL'
_computing_structure_refinement 'SHELXL-97 (Sheldrick, 1997)'
_computing_structure_solution 'SHELXS-97 (Sheldrick, 1990)'
_diffrn_ambient_temperature 293(2)
_diffrn_measured_fraction_theta_full 0.983
_diffrn_measured_fraction_theta_max 0.983
_diffrn_measurement_device_type 'CCD area detector'
_diffrn_measurement_method 'phi and omega scans'
_diffrn_radiation_monochromator graphite
_diffrn_radiation_source 'fine-focus sealed tube'
_diffrn_radiation_type MoK\a
_diffrn_radiation_wavelength 0.71073
_diffrn_reflns_av_R_equivalents 0.0598
_diffrn_reflns_av_sigmaI/netI 0.0795
_diffrn_reflns_limit_h_max 6
_diffrn_reflns_limit_h_min -6
_diffrn_reflns_limit_k_max 7
_diffrn_reflns_limit_k_min -12
_diffrn_reflns_limit_l_max 33
_diffrn_reflns_limit_l_min -33
_diffrn_reflns_number 6724
_diffrn_reflns_theta_full 25.02
_diffrn_reflns_theta_max 25.02
_diffrn_reflns_theta_min 2.40
_exptl_absorpt_coefficient_mu 1.501
_exptl_absorpt_correction_T_max 0.8062
_exptl_absorpt_correction_T_min 0.6617
_exptl_absorpt_correction_type none
_exptl_absorpt_process_details SADABS
_exptl_crystal_colour light-green
_exptl_crystal_density_diffrn 1.761
_exptl_crystal_density_method 'not measured'
_exptl_crystal_description block
_exptl_crystal_F_000 892
_exptl_crystal_size_max 0.30
_exptl_crystal_size_mid 0.25
_exptl_crystal_size_min 0.15
_refine_diff_density_max 0.420
_refine_diff_density_min -0.450
_refine_diff_density_rms 0.081
_refine_ls_abs_structure_details 'Flack H D (1983), Acta Cryst. A39, 876-881'
_refine_ls_abs_structure_Flack 0.03(2)
_refine_ls_extinction_method none
_refine_ls_goodness_of_fit_ref 0.995
_refine_ls_hydrogen_treatment mixed
_refine_ls_matrix_type full
_refine_ls_number_parameters 244
_refine_ls_number_reflns 2875
_refine_ls_number_restraints 0
_refine_ls_restrained_S_all 0.995
_refine_ls_R_factor_all 0.0600
_refine_ls_R_factor_gt 0.0406
_refine_ls_shift/su_max 0.003
_refine_ls_shift/su_mean 0.000
_refine_ls_structure_factor_coef Fsqd
_refine_ls_weighting_details 'calc w=1/[\s^2^(Fo^2^)+(0.0253P)^2^+0.0000P] where P=(Fo^2^+2Fc^2^)/3'
_refine_ls_weighting_scheme calc
_refine_ls_wR_factor_gt 0.0703
_refine_ls_wR_factor_ref 0.0754
_reflns_number_gt 2248
_reflns_number_total 2875
_reflns_threshold_expression >2sigma(I)
_cod_data_source_file ic0351242si20030925_043813_3.cif
_cod_data_source_block 3
_cod_depositor_comments
;
The following automatic conversions were performed:
'_symmetry_cell_setting' value 'Orthorhombic' changed to 'orthorhombic'
according to '/home/saulius/struct/CIF-dictionaries/cif_core.dic'
dictionary named 'cif_core.dic' version 2.4.1 from 2010-06-29.

Automatic conversion script
Id: cif_fix_enum 1527 2010-12-29 10:47:43Z saulius 
;
_cod_original_cell_volume 1651.9(10)
_cod_database_code 4310610

loop_
_symmetry_equiv_pos_as_xyz
'x, y, z'
'-x+1/2, -y, z+1/2'
'-x, y+1/2, -z+1/2'
'x+1/2, -y+1/2, -z'

loop_
_atom_site_label
_atom_site_type_symbol
_atom_site_fract_x
_atom_site_fract_y
_atom_site_fract_z
_atom_site_U_iso_or_equiv
_atom_site_adp_type
_atom_site_occupancy
_atom_site_symmetry_multiplicity
_atom_site_calc_flag
_atom_site_refinement_flags
_atom_site_disorder_assembly
_atom_site_disorder_group
Cu1 Cu 0.73165(10) 0.52103(5) 0.759752(18) 0.02093(16) Uani 1 1 d . . .
S1 S 1.1606(2) 0.71187(13) 0.78756(4) 0.0179(3) Uani 1 1 d . . .
N1 N 0.7760(7) 0.4716(4) 0.82813(11) 0.0214(8) Uani 1 1 d . . .
O1 O 0.8478(5) 0.4326(3) 1.00876(11) 0.0253(8) Uani 1 1 d . . .
O2 O 1.0580(5) 0.5998(3) 0.76067(12) 0.0219(7) Uani 1 1 d . . .
O3 O 1.0892(6) 0.7061(4) 0.83681(12) 0.0351(10) Uani 1 1 d . . .
O4 O 1.4312(5) 0.7000(4) 0.78290(12) 0.0267(9) Uani 1 1 d . . .
O5 O 1.0737(5) 0.8286(3) 0.76491(12) 0.0249(8) Uani 1 1 d . . .
O6 O 0.4255(5) 0.4205(3) 0.75771(11) 0.0233(8) Uani 1 1 d . . .
C1 C 0.9787(9) 0.4059(5) 0.83998(16) 0.0230(12) Uani 1 1 d . . .
H1A H 1.0743 0.3737 0.8158 0.028 Uiso 1 1 calc R . .
C2 C 1.0499(9) 0.3844(5) 0.88518(17) 0.0241(12) Uani 1 1 d . . .
H2A H 1.1932 0.3411 0.8915 0.029 Uiso 1 1 calc R . .
C3 C 0.9034(9) 0.4286(5) 0.92212(16) 0.0193(12) Uani 1 1 d . . .
C4 C 0.6901(9) 0.4919(5) 0.91114(15) 0.0278(12) Uani 1 1 d . . .
H4A H 0.5869 0.5203 0.9348 0.033 Uiso 1 1 calc R . .
C5 C 0.6342(8) 0.5120(5) 0.86358(16) 0.0252(12) Uani 1 1 d . . .
H5A H 0.4923 0.5554 0.8562 0.030 Uiso 1 1 calc R . .
C6 C 0.9904(10) 0.4064(5) 0.97039(17) 0.0273(12) Uani 1 1 d . . .
N3 N 1.1997(8) 0.3593(4) 0.98225(13) 0.0360(12) Uani 1 1 d . . .
N4 N 1.2008(8) 0.3516(4) 1.03124(13) 0.0355(12) Uani 1 1 d . . .
C7 C 0.9924(9) 0.3954(5) 1.04557(17) 0.0218(11) Uani 1 1 d . . .
N2 N 0.8090(7) 0.4301(3) 1.19038(12) 0.0204(9) Uani 1 1 d . . .
C8 C 0.9152(9) 0.4052(5) 1.09408(17) 0.0240(12) Uani 1 1 d . . .
C12 C 0.7011(9) 0.4635(5) 1.10883(15) 0.0266(12) Uani 1 1 d . . .
H12A H 0.5903 0.4941 1.0869 0.032 Uiso 1 1 calc R . .
C11 C 0.6563(8) 0.4751(5) 1.15684(15) 0.0248(12) Uani 1 1 d . . .
H11A H 0.5149 0.5156 1.1664 0.030 Uiso 1 1 calc R . .
C10 C 1.0115(9) 0.3702(5) 1.17548(16) 0.0260(13) Uani 1 1 d . . .
H10A H 1.1171 0.3371 1.1979 0.031 Uiso 1 1 calc R . .
C9 C 1.0677(9) 0.3562(5) 1.12860(18) 0.0264(13) Uani 1 1 d . . .
H9A H 1.2086 0.3137 1.1199 0.032 Uiso 1 1 calc R . .
O7 O 0.6817(13) 0.8240(5) 0.8800(3) 0.145(3) Uani 1 1 d . . .
O8 O 0.255(4) 0.7243(12) 0.9311(5) 0.207(9) Uani 0.50 1 d P . .
O9 O 0.682(4) 0.8079(14) 0.9786(5) 0.210(9) Uani 0.50 1 d P . .

loop_
_atom_site_aniso_label
_atom_site_aniso_U_11
_atom_site_aniso_U_22
_atom_site_aniso_U_33
_atom_site_aniso_U_23
_atom_site_aniso_U_13
_atom_site_aniso_U_12
Cu1 0.0217(3) 0.0247(3) 0.0164(2) 0.0030(3) -0.0026(3) -0.0053(3)
S1 0.0205(7) 0.0168(6) 0.0163(6) 0.0011(6) -0.0010(5) -0.0024(6)
N1 0.018(2) 0.024(2) 0.0222(19) 0.0085(18) -0.0045(19) -0.002(2)
O1 0.0244(18) 0.033(2) 0.0189(16) -0.0011(16) 0.0002(16) 0.0033(16)
O2 0.0204(17) 0.0190(17) 0.0262(18) -0.0081(17) 0.0035(16) -0.0036(14)
O3 0.051(2) 0.035(2) 0.0193(19) 0.0022(18) 0.0061(17) -0.0068(19)
O4 0.0164(18) 0.025(2) 0.039(2) 0.0015(19) -0.0059(16) -0.0046(17)
O5 0.0282(18) 0.0183(18) 0.028(2) 0.0048(17) -0.0051(16) 0.0037(15)
O6 0.0154(16) 0.0305(19) 0.0240(18) 0.0008(18) -0.0005(15) -0.0038(14)
C1 0.027(3) 0.029(3) 0.013(3) 0.002(2) 0.008(2) -0.001(3)
C2 0.018(3) 0.027(3) 0.027(3) 0.007(2) 0.001(2) 0.002(2)
C3 0.025(3) 0.019(3) 0.014(2) 0.000(2) -0.001(2) -0.001(2)
C4 0.030(3) 0.030(3) 0.023(3) 0.002(2) 0.008(2) 0.001(3)
C5 0.019(3) 0.036(3) 0.021(3) 0.007(3) -0.001(2) 0.003(3)
C6 0.029(3) 0.032(3) 0.021(3) 0.001(3) 0.002(3) 0.006(3)
N3 0.029(3) 0.064(3) 0.015(2) 0.006(2) 0.000(2) 0.011(3)
N4 0.037(3) 0.051(3) 0.018(2) 0.002(2) -0.005(2) 0.017(3)
C7 0.026(3) 0.025(3) 0.014(2) -0.003(2) 0.001(2) 0.007(2)
N2 0.025(2) 0.022(2) 0.0144(18) -0.0046(17) -0.0014(19) -0.003(2)
C8 0.029(3) 0.028(3) 0.015(3) -0.004(2) -0.003(2) -0.007(2)
C12 0.020(3) 0.035(3) 0.025(3) 0.005(2) -0.004(2) 0.008(3)
C11 0.023(3) 0.032(3) 0.020(3) -0.011(3) -0.001(2) 0.001(3)
C10 0.031(3) 0.032(3) 0.016(3) 0.000(2) -0.009(2) 0.010(3)
C9 0.025(3) 0.033(3) 0.021(3) -0.001(3) 0.006(2) 0.013(3)
O7 0.148(6) 0.078(4) 0.207(7) 0.000(5) 0.050(6) 0.013(5)
O8 0.32(2) 0.108(10) 0.196(16) -0.036(10) -0.176(18) 0.042(16)
O9 0.36(3) 0.119(11) 0.155(13) -0.034(10) -0.069(17) 0.111(17)

loop_
_atom_type_symbol
_atom_type_description
_atom_type_scat_dispersion_real
_atom_type_scat_dispersion_imag
_atom_type_scat_source
C C 0.0033 0.0016 'International Tables Vol C Tables 4.2.6.8 and 6.1.1.4'
H H 0.0000 0.0000 'International Tables Vol C Tables 4.2.6.8 and 6.1.1.4'
N N 0.0061 0.0033 'International Tables Vol C Tables 4.2.6.8 and 6.1.1.4'
O O 0.0106 0.0060 'International Tables Vol C Tables 4.2.6.8 and 6.1.1.4'
S S 0.1246 0.1234 'International Tables Vol C Tables 4.2.6.8 and 6.1.1.4'
Cu Cu 0.3201 1.2651 'International Tables Vol C Tables 4.2.6.8 and 6.1.1.4'

loop_
_geom_angle_atom_site_label_1
_geom_angle_atom_site_label_2
_geom_angle_atom_site_label_3
_geom_angle
_geom_angle_site_symmetry_1
_geom_angle_site_symmetry_3
_geom_angle_publ_flag
O2 Cu1 O6 172.59(13) . . ?
O2 Cu1 N1 89.21(14) . . ?
O6 Cu1 N1 89.57(14) . . ?
O2 Cu1 N2 90.34(15) . 2_664 ?
O6 Cu1 N2 90.80(14) . 2_664 ?
N1 Cu1 N2 179.23(17) . 2_664 ?
O2 Cu1 O5 87.42(12) . 3_746 ?
O6 Cu1 O5 85.28(12) . 3_746 ?
N1 Cu1 O5 90.33(14) . 3_746 ?
N2 Cu1 O5 89.03(14) 2_664 3_746 ?
O3 S1 O5 111.5(2) . . ?
O3 S1 O4 110.5(2) . . ?
O5 S1 O4 110.8(2) . . ?
O3 S1 O2 110.4(2) . . ?
O5 S1 O2 108.34(18) . . ?
O4 S1 O2 105.1(2) . . ?
C5 N1 C1 117.2(4) . . ?
C5 N1 Cu1 124.4(3) . . ?
C1 N1 Cu1 118.0(3) . . ?
C7 O1 C6 102.3(4) . . ?
S1 O2 Cu1 132.26(19) . . ?
S1 O5 Cu1 133.78(18) . 3_756 ?
N1 C1 C2 123.8(4) . . ?
N1 C1 H1A 118.1 . . ?
C2 C1 H1A 118.1 . . ?
C1 C2 C3 118.8(5) . . ?
C1 C2 H2A 120.6 . . ?
C3 C2 H2A 120.6 . . ?
C4 C3 C2 118.7(4) . . ?
C4 C3 C6 124.2(4) . . ?
C2 C3 C6 117.0(4) . . ?
C3 C4 C5 118.4(4) . . ?
C3 C4 H4A 120.8 . . ?
C5 C4 H4A 120.8 . . ?
N1 C5 C4 123.0(4) . . ?
N1 C5 H5A 118.5 . . ?
C4 C5 H5A 118.5 . . ?
N3 C6 O1 112.4(4) . . ?
N3 C6 C3 126.3(4) . . ?
O1 C6 C3 121.4(4) . . ?
C6 N3 N4 106.5(4) . . ?
C7 N4 N3 106.7(4) . . ?
N4 C7 O1 112.1(4) . . ?
N4 C7 C8 125.6(5) . . ?
O1 C7 C8 122.2(4) . . ?
C10 N2 C11 117.3(4) . . ?
C10 N2 Cu1 120.6(3) . 2_665 ?
C11 N2 Cu1 121.2(3) . 2_665 ?
C9 C8 C12 117.7(4) . . ?
C9 C8 C7 117.7(5) . . ?
C12 C8 C7 124.5(5) . . ?
C11 C12 C8 118.9(4) . . ?
C11 C12 H12A 120.6 . . ?
C8 C12 H12A 120.6 . . ?
N2 C11 C12 123.1(4) . . ?
N2 C11 H11A 118.5 . . ?
C12 C11 H11A 118.5 . . ?
N2 C10 C9 122.7(4) . . ?
N2 C10 H10A 118.7 . . ?
C9 C10 H10A 118.7 . . ?
C10 C9 C8 120.3(5) . . ?
C10 C9 H9A 119.8 . . ?
C8 C9 H9A 119.8 . . ?

loop_
_geom_bond_atom_site_label_1
_geom_bond_atom_site_label_2
_geom_bond_distance
_geom_bond_site_symmetry_2
_geom_bond_publ_flag
Cu1 O2 1.982(3) . ?
Cu1 O6 1.995(3) . ?
Cu1 N1 2.022(3) . ?
Cu1 N2 2.045(4) 2_664 ?
Cu1 O5 2.405(3) 3_746 ?
Cu1 O4 2.599(4) 1_455 ?
S1 O3 1.452(3) . ?
S1 O5 1.471(3) . ?
S1 O4 1.502(3) . ?
S1 O2 1.518(3) . ?
N1 C5 1.343(6) . ?
N1 C1 1.357(6) . ?
O1 C7 1.371(6) . ?
O1 C6 1.370(5) . ?
O5 Cu1 2.405(3) 3_756 ?
C1 C2 1.359(7) . ?
C1 H1A 0.9300 . ?
C2 C3 1.402(6) . ?
C2 H2A 0.9300 . ?
C3 C4 1.388(6) . ?
C3 C6 1.468(7) . ?
C4 C5 1.399(6) . ?
C4 H4A 0.9300 . ?
C5 H5A 0.9300 . ?
C6 N3 1.301(6) . ?
N3 N4 1.391(5) . ?
N4 C7 1.303(6) . ?
C7 C8 1.443(7) . ?
N2 C10 1.351(6) . ?
N2 C11 1.356(5) . ?
N2 Cu1 2.045(4) 2_665 ?
C8 C9 1.390(7) . ?
C8 C12 1.395(6) . ?
C12 C11 1.388(6) . ?
C12 H12A 0.9300 . ?
C11 H11A 0.9300 . ?
C10 C9 1.372(7) . ?
C10 H10A 0.9300 . ?
C9 H9A 0.9300 . ?

loop_
_geom_torsion_atom_site_label_1
_geom_torsion_atom_site_label_2
_geom_torsion_atom_site_label_3
_geom_torsion_atom_site_label_4
_geom_torsion
_geom_torsion_site_symmetry_1
_geom_torsion_site_symmetry_2
_geom_torsion_site_symmetry_3
_geom_torsion_site_symmetry_4
_geom_torsion_publ_flag
O2 Cu1 N1 C5 118.4(4) . . . . ?
O6 Cu1 N1 C5 -69.0(4) . . . . ?
N2 Cu1 N1 C5 172(74) 2_664 . . . ?
O5 Cu1 N1 C5 -154.2(4) 3_746 . . . ?
O2 Cu1 N1 C1 -53.3(3) . . . . ?
O6 Cu1 N1 C1 119.4(3) . . . . ?
N2 Cu1 N1 C1 1(12) 2_664 . . . ?
O5 Cu1 N1 C1 34.1(3) 3_746 . . . ?
O3 S1 O2 Cu1 45.6(3) . . . . ?
O5 S1 O2 Cu1 -76.8(3) . . . . ?
O4 S1 O2 Cu1 164.7(3) . . . . ?
O6 Cu1 O2 S1 -145.3(9) . . . . ?
N1 Cu1 O2 S1 -64.8(3) . . . . ?
N2 Cu1 O2 S1 115.8(3) 2_664 . . . ?
O5 Cu1 O2 S1 -155.2(3) 3_746 . . . ?
O3 S1 O5 Cu1 105.8(3) . . . 3_756 ?
O4 S1 O5 Cu1 -17.8(3) . . . 3_756 ?
O2 S1 O5 Cu1 -132.5(2) . . . 3_756 ?
C5 N1 C1 C2 -3.1(7) . . . . ?
Cu1 N1 C1 C2 169.1(4) . . . . ?
N1 C1 C2 C3 2.1(8) . . . . ?
C1 C2 C3 C4 0.4(7) . . . . ?
C1 C2 C3 C6 -178.3(4) . . . . ?
C2 C3 C4 C5 -1.8(7) . . . . ?
C6 C3 C4 C5 176.9(5) . . . . ?
C1 N1 C5 C4 1.6(7) . . . . ?
Cu1 N1 C5 C4 -170.1(4) . . . . ?
C3 C4 C5 N1 0.8(7) . . . . ?
C7 O1 C6 N3 -0.4(5) . . . . ?
C7 O1 C6 C3 178.2(5) . . . . ?
C4 C3 C6 N3 -172.5(5) . . . . ?
C2 C3 C6 N3 6.2(8) . . . . ?
C4 C3 C6 O1 9.1(8) . . . . ?
C2 C3 C6 O1 -172.3(5) . . . . ?
O1 C6 N3 N4 0.5(6) . . . . ?
C3 C6 N3 N4 -178.1(5) . . . . ?
C6 N3 N4 C7 -0.4(6) . . . . ?
N3 N4 C7 O1 0.2(6) . . . . ?
N3 N4 C7 C8 -179.9(5) . . . . ?
C6 O1 C7 N4 0.1(5) . . . . ?
C6 O1 C7 C8 -179.8(5) . . . . ?
N4 C7 C8 C9 -4.6(8) . . . . ?
O1 C7 C8 C9 175.3(4) . . . . ?
N4 C7 C8 C12 173.5(5) . . . . ?
O1 C7 C8 C12 -6.6(8) . . . . ?
C9 C8 C12 C11 3.0(7) . . . . ?
C7 C8 C12 C11 -175.2(5) . . . . ?
C10 N2 C11 C12 -0.9(7) . . . . ?
Cu1 N2 C11 C12 168.1(4) 2_665 . . . ?
C8 C12 C11 N2 -1.3(8) . . . . ?
C11 N2 C10 C9 1.3(7) . . . . ?
Cu1 N2 C10 C9 -167.7(4) 2_665 . . . ?
N2 C10 C9 C8 0.5(8) . . . . ?
C12 C8 C9 C10 -2.6(7) . . . . ?
C7 C8 C9 C10 175.7(5) . . . . ?
